data_7052522
loop_
_publ_author_name
'Makarycheva-Mikhailova, Anastassiya V.'
'Haukka, Matti'
'Bokach, Nadezhda A.'
'Garnovskii, Dmitrii A.'
'Galanski, Markus'
'Keppler, Bernhard K.'
'Pombeiro, Armando J. L.'
'Kukushkin, Vadim Yu.'

_publ_section_title
;
 Platinum(iv)-mediated coupling of dione monoximes and nitriles: a novel
 reactivity pattern of the classic oxime-based chelating ligands
;
_journal_issue 8
_journal_name_full 'New Journal of Chemistry'
_journal_page_first 1085
_journal_paper_doi 10.1039/b202947b
_journal_volume 26
_journal_year 2002
_chemical_formula_sum 'C14 H24 Cl2 N4 O4 Pt'
_chemical_formula_weight 578.36
_chemical_name_common trans-[PtCl2{NH=C(Et)ON=C(Me)C(Me)(=O)}2]
_chemical_name_systematic
; 
? 
;
_space_group_IT_number 14
_symmetry_cell_setting monoclinic
_symmetry_space_group_name_Hall '-P 2yn'
_symmetry_space_group_name_H-M 'P 1 21/n 1'
_atom_sites_solution_hydrogens geom
_atom_sites_solution_primary direct
_atom_sites_solution_secondary difmap
_audit_creation_method SHELXL-97
_cell_angle_alpha 90.00
_cell_angle_beta 96.5058(9)
_cell_angle_gamma 90.00
_cell_formula_units_Z 2
_cell_length_a 6.14820(10)
_cell_length_b 9.4605(2)
_cell_length_c 17.0184(3)
_cell_measurement_reflns_used 2101
_cell_measurement_temperature 150(2)
_cell_measurement_theta_max 26.373
_cell_measurement_theta_min 0.998
_cell_volume 983.50(3)
_computing_cell_refinement 'Denzo/Scalepack (Otwinowski & Minor, 1997)'
_computing_data_collection 'Collect (Nonius BV, 1997-2000)'
_computing_data_reduction 'Denzo/Scalepack (Otwinowski & Minor, 1997)'
_computing_molecular_graphics 'ORTEP-3 for Windows (Farrugia, 1997-2001)'
_computing_publication_material 'SHELXL-97 (Sheldrick, 1997)'
_computing_structure_refinement 'SHELXL-97 (Sheldrick, 1997)'
_computing_structure_solution 'SHELXS-97 (Sheldrick, 1990)'
_diffrn_ambient_temperature 150(2)
_diffrn_detector_area_resol_mean 9
_diffrn_measured_fraction_theta_full 0.992
_diffrn_measured_fraction_theta_max 0.992
_diffrn_measurement_device '95mm CCD camera on \k-goniostat'
_diffrn_measurement_device_type KappaCCD
_diffrn_measurement_method CCD
_diffrn_radiation_monochromator 'horizonally mounted graphite crystal'
_diffrn_radiation_source 'fine-focus sealed tube'
_diffrn_radiation_type MoK\a
_diffrn_radiation_wavelength 0.71073
_diffrn_reflns_av_R_equivalents 0.0344
_diffrn_reflns_av_sigmaI/netI 0.0239
_diffrn_reflns_limit_h_max 7
_diffrn_reflns_limit_h_min -7
_diffrn_reflns_limit_k_max 11
_diffrn_reflns_limit_k_min -11
_diffrn_reflns_limit_l_max 21
_diffrn_reflns_limit_l_min -21
_diffrn_reflns_number 11539
_diffrn_reflns_theta_full 26.36
_diffrn_reflns_theta_max 26.36
_diffrn_reflns_theta_min 4.26
_exptl_absorpt_coefficient_mu 7.431
_exptl_absorpt_correction_T_max 0.17958
_exptl_absorpt_correction_T_min 0.11968
_exptl_absorpt_correction_type multi-scan
_exptl_absorpt_process_details 'Xprep in Shelxtl v. 6.12 (Bruker AXS, 2001)'
_exptl_crystal_colour colorless
_exptl_crystal_density_diffrn 1.953
_exptl_crystal_density_method 'not measured'
_exptl_crystal_description block
_exptl_crystal_F_000 560
_exptl_crystal_size_max 0.20
_exptl_crystal_size_mid 0.20
_exptl_crystal_size_min 0.20
_refine_diff_density_max 0.381
_refine_diff_density_min -0.788
_refine_diff_density_rms 0.101
_refine_ls_extinction_method none
_refine_ls_goodness_of_fit_ref 1.148
_refine_ls_hydrogen_treatment constr
_refine_ls_matrix_type full
_refine_ls_number_parameters 118
_refine_ls_number_reflns 1984
_refine_ls_number_restraints 0
_refine_ls_restrained_S_all 1.148
_refine_ls_R_factor_all 0.0195
_refine_ls_R_factor_gt 0.0160
_refine_ls_shift/su_max 0.001
_refine_ls_shift/su_mean 0.000
_refine_ls_structure_factor_coef Fsqd
_refine_ls_weighting_details 'calc w=1/[\s^2^(Fo^2^)+(0.0000P)^2^+1.4142P] where P=(Fo^2^+2Fc^2^)/3'
_refine_ls_weighting_scheme calc
_refine_ls_wR_factor_gt 0.0386
_refine_ls_wR_factor_ref 0.0406
_reflns_number_gt 1751
_reflns_number_total 1984
_reflns_threshold_expression >2sigma(I)
_cod_data_source_file b202947b.txt
_cod_data_source_block trans-[PtCl2{NH=C(Et)ON=C(Me)C(Me)(=O)}2]
_cod_depositor_comments
;
The following automatic conversions were performed:
'_atom_site_symetry_multiplicity' tag replaced with
'_atom_site_symmetry_multiplicity'.

Automatic conversion script
Id: cif_correct_tags 1440 2010-10-19 06:21:57Z saulius 
;
_cod_original_sg_symbol_H-M 'P 21/n'
_cod_database_code 7052522

loop_
_symmetry_equiv_pos_as_xyz
'x, y, z'
'-x+1/2, y+1/2, -z+1/2'
'-x, -y, -z'
'x-1/2, -y-1/2, z-1/2'

loop_
_atom_site_label
_atom_site_type_symbol
_atom_site_fract_x
_atom_site_fract_y
_atom_site_fract_z
_atom_site_U_iso_or_equiv
_atom_site_adp_type
_atom_site_occupancy
_atom_site_symmetry_multiplicity
_atom_site_calc_flag
_atom_site_refinement_flags
_atom_site_disorder_assembly
_atom_site_disorder_group
Pt1 Pt 0.0000 0.0000 0.0000 0.01550(6) Uani 1 2 d S . .
Cl1 Cl -0.24607(11) -0.13079(7) -0.08244(4) 0.02483(15) Uani 1 1 d . . .
N1 N -0.0272(4) 0.1634(2) -0.07642(13) 0.0188(5) Uani 1 1 d . . .
H1 H 0.0678 0.1670 -0.1113 0.023 Uiso 1 1 calc R . .
C1 C -0.1684(4) 0.2615(3) -0.07892(15) 0.0195(5) Uani 1 1 d . . .
C2 C -0.3400(5) 0.2770(3) -0.02435(17) 0.0256(6) Uani 1 1 d . . .
H2A H -0.3604 0.1857 0.0023 0.031 Uiso 1 1 calc R . .
H2B H -0.4807 0.3032 -0.0550 0.031 Uiso 1 1 calc R . .
C3 C -0.2742(6) 0.3910(4) 0.03789(19) 0.0345(7) Uani 1 1 d . . .
H3A H -0.1384 0.3629 0.0698 0.052 Uiso 1 1 calc R . .
H3B H -0.3908 0.4021 0.0722 0.052 Uiso 1 1 calc R . .
H3C H -0.2515 0.4809 0.0114 0.052 Uiso 1 1 calc R . .
O1 O -0.1812(3) 0.3720(2) -0.13114(11) 0.0224(4) Uani 1 1 d . . .
N2 N -0.0141(4) 0.3700(2) -0.18335(13) 0.0208(5) Uani 1 1 d . . .
C4 C -0.0395(5) 0.4776(3) -0.22931(17) 0.0197(6) Uani 1 1 d . . .
C5 C -0.2095(5) 0.5892(3) -0.22868(18) 0.0251(6) Uani 1 1 d . . .
H5A H -0.3536 0.5489 -0.2463 0.038 Uiso 1 1 calc R . .
H5B H -0.1782 0.6659 -0.2644 0.038 Uiso 1 1 calc R . .
H5C H -0.2088 0.6264 -0.1749 0.038 Uiso 1 1 calc R . .
C6 C 0.1311(5) 0.4891(3) -0.28684(18) 0.0219(6) Uani 1 1 d . . .
C7 C 0.2706(5) 0.3638(3) -0.2973(2) 0.0327(7) Uani 1 1 d . . .
H7A H 0.3709 0.3852 -0.3365 0.049 Uiso 1 1 calc R . .
H7B H 0.1777 0.2834 -0.3156 0.049 Uiso 1 1 calc R . .
H7C H 0.3552 0.3401 -0.2467 0.049 Uiso 1 1 calc R . .
O2 O 0.1491(4) 0.6006(2) -0.32063(12) 0.0290(5) Uani 1 1 d . . .

loop_
_atom_site_aniso_label
_atom_site_aniso_U_11
_atom_site_aniso_U_22
_atom_site_aniso_U_33
_atom_site_aniso_U_23
_atom_site_aniso_U_13
_atom_site_aniso_U_12
Pt1 0.01842(9) 0.01483(9) 0.01404(9) 0.00090(5) 0.00534(6) 0.00106(5)
Cl1 0.0262(3) 0.0258(3) 0.0223(3) -0.0011(3) 0.0019(3) -0.0039(3)
N1 0.0223(11) 0.0197(11) 0.0156(11) 0.0002(9) 0.0068(9) 0.0001(9)
C1 0.0233(13) 0.0182(13) 0.0174(13) 0.0004(11) 0.0039(11) -0.0013(11)
C2 0.0273(15) 0.0242(15) 0.0274(15) 0.0036(12) 0.0126(12) 0.0038(12)
C3 0.0411(18) 0.0383(18) 0.0257(16) -0.0031(14) 0.0114(14) 0.0097(15)
O1 0.0264(10) 0.0207(9) 0.0218(10) 0.0049(8) 0.0103(8) 0.0051(8)
N2 0.0227(11) 0.0201(11) 0.0210(11) 0.0005(10) 0.0086(9) -0.0014(10)
C4 0.0222(14) 0.0188(12) 0.0176(14) -0.0002(11) 0.0002(12) -0.0027(11)
C5 0.0290(15) 0.0217(14) 0.0248(14) 0.0047(12) 0.0041(12) 0.0040(12)
C6 0.0246(15) 0.0217(15) 0.0193(15) -0.0021(11) 0.0021(12) -0.0048(11)
C7 0.0352(17) 0.0310(16) 0.0349(17) 0.0076(14) 0.0171(14) 0.0063(14)
O2 0.0384(12) 0.0228(11) 0.0270(11) 0.0036(9) 0.0091(9) -0.0068(9)

loop_
_atom_type_symbol
_atom_type_description
_atom_type_scat_dispersion_real
_atom_type_scat_dispersion_imag
_atom_type_scat_source
C C 0.0033 0.0016 'International Tables Vol C Tables 4.2.6.8 and 6.1.1.4'
H H 0.0000 0.0000 'International Tables Vol C Tables 4.2.6.8 and 6.1.1.4'
N N 0.0061 0.0033 'International Tables Vol C Tables 4.2.6.8 and 6.1.1.4'
O O 0.0106 0.0060 'International Tables Vol C Tables 4.2.6.8 and 6.1.1.4'
Cl Cl 0.1484 0.1585 'International Tables Vol C Tables 4.2.6.8 and 6.1.1.4'
Pt Pt -1.7033 8.3905 'International Tables Vol C Tables 4.2.6.8 and 6.1.1.4'

loop_
_geom_angle_atom_site_label_1
_geom_angle_atom_site_label_2
_geom_angle_atom_site_label_3
_geom_angle
_geom_angle_site_symmetry_1
_geom_angle_site_symmetry_3
_geom_angle_publ_flag
N1 Pt1 N1 180.00(12) 3 . ?
N1 Pt1 Cl1 91.04(6) 3 3 ?
N1 Pt1 Cl1 88.96(6) . 3 ?
N1 Pt1 Cl1 88.96(6) 3 . ?
N1 Pt1 Cl1 91.04(6) . . ?
Cl1 Pt1 Cl1 180.00(4) 3 . ?
C1 N1 Pt1 126.13(19) . . ?
N1 C1 O1 124.7(2) . . ?
N1 C1 C2 125.6(2) . . ?
O1 C1 C2 109.7(2) . . ?
C1 C2 C3 110.5(2) . . ?
C1 O1 N2 113.60(19) . . ?
C4 N2 O1 108.8(2) . . ?
N2 C4 C5 126.6(3) . . ?
N2 C4 C6 113.9(2) . . ?
C5 C4 C6 119.4(2) . . ?
O2 C6 C7 123.5(3) . . ?
O2 C6 C4 118.4(3) . . ?
C7 C6 C4 118.1(2) . . ?

loop_
_geom_bond_atom_site_label_1
_geom_bond_atom_site_label_2
_geom_bond_distance
_geom_bond_site_symmetry_2
_geom_bond_publ_flag
Pt1 N1 2.015(2) 3 ?
Pt1 N1 2.015(2) . ?
Pt1 Cl1 2.3037(7) 3 ?
Pt1 Cl1 2.3037(7) . ?
N1 C1 1.268(4) . ?
C1 O1 1.368(3) . ?
C1 C2 1.490(4) . ?
C2 C3 1.533(4) . ?
O1 N2 1.432(3) . ?
N2 C4 1.283(4) . ?
C4 C5 1.487(4) . ?
C4 C6 1.518(4) . ?
C6 O2 1.212(3) . ?
C6 C7 1.486(4) . ?

loop_
_geom_torsion_atom_site_label_1
_geom_torsion_atom_site_label_2
_geom_torsion_atom_site_label_3
_geom_torsion_atom_site_label_4
_geom_torsion
_geom_torsion_site_symmetry_1
_geom_torsion_site_symmetry_2
_geom_torsion_site_symmetry_3
_geom_torsion_site_symmetry_4
_geom_torsion_publ_flag
N1 Pt1 N1 C1 154(84) 3 . . . ?
Cl1 Pt1 N1 C1 -92.7(2) 3 . . . ?
Cl1 Pt1 N1 C1 87.3(2) . . . . ?
Pt1 N1 C1 O1 179.33(18) . . . . ?
Pt1 N1 C1 C2 1.4(4) . . . . ?
N1 C1 C2 C3 102.3(3) . . . . ?
O1 C1 C2 C3 -75.9(3) . . . . ?
N1 C1 O1 N2 -1.4(4) . . . . ?
C2 C1 O1 N2 176.8(2) . . . . ?
C1 O1 N2 C4 -179.6(2) . . . . ?
O1 N2 C4 C5 1.2(4) . . . . ?
O1 N2 C4 C6 178.9(2) . . . . ?
N2 C4 C6 O2 -164.7(3) . . . . ?
C5 C4 C6 O2 13.2(4) . . . . ?
N2 C4 C6 C7 13.9(4) . . . . ?
C5 C4 C6 C7 -168.2(3) . . . . ?
